data_4519201
loop_
_publ_author_name
'Aykanat, Aylin'
'Jones, Christopher G.'
'Cline, Evan'
'Stolz, Robert M.'
'Meng, Zheng'
'Nelson, Hosea M.'
'Mirica, Katherine A.'

_publ_section_title
;
 Conductive Stimuli-Responsive Coordination Network Linked with Bismuth
 for Chemiresistive Gas Sensing.
;
_journal_issue 50
_journal_name_full 'ACS applied materials &amp; interfaces'
_journal_page_first 60306
_journal_page_last 60318
_journal_paper_doi 10.1021/acsami.1c14453
_journal_volume 13
_journal_year 2021
_chemical_formula_moiety 'C36 H14 Bi2 O12'
_chemical_formula_sum 'C36 H14 Bi2 O12'
_chemical_formula_weight 1056.43
_space_group_crystal_system monoclinic
_space_group_IT_number 14
_space_group_name_Hall '-P 2ybc'
_space_group_name_H-M_alt 'P 1 21/c 1'
_atom_sites_solution_hydrogens mixed
_audit_creation_method SHELXL-2018/3
_cell_angle_alpha 90
_cell_angle_beta 94.4(2)
_cell_angle_gamma 90
_cell_formula_units_Z 4
_cell_length_a 16.220(13)
_cell_length_b 8.030(4)
_cell_length_c 20.020(6)
_cell_measurement_reflns_used 2394
_cell_measurement_temperature 100(2)
_cell_measurement_theta_max 0.717
_cell_measurement_theta_min 0.087
_cell_volume 2600(3)
_computing_cell_refinement 'XSCALE XDS'
_computing_data_collection Ceta-D
_computing_data_reduction XDSCONV
_computing_molecular_graphics Shelxle
_computing_structure_refinement 'SHELXL-2018/3 (Sheldrick, 2018)'
_computing_structure_solution 'SHELXT 2018/2 (Sheldrick, 2018)'
_diffrn_ambient_temperature 100(2)
_diffrn_measured_fraction_theta_full 0.889
_diffrn_measured_fraction_theta_max 0.889
_diffrn_measurement_device_type 'Talos F200C'
_diffrn_measurement_method 'continuous rotation'
_diffrn_radiation_type '200 KeV electrons'
_diffrn_radiation_wavelength 0.02508
_diffrn_reflns_av_R_equivalents 0.1649
_diffrn_reflns_av_unetI/netI 0.1174
_diffrn_reflns_Laue_measured_fraction_full 0.889
_diffrn_reflns_Laue_measured_fraction_max 0.889
_diffrn_reflns_limit_h_max 16
_diffrn_reflns_limit_h_min -16
_diffrn_reflns_limit_k_max 8
_diffrn_reflns_limit_k_min -8
_diffrn_reflns_limit_l_max 19
_diffrn_reflns_limit_l_min -19
_diffrn_reflns_number 14311
_diffrn_reflns_point_group_measured_fraction_full 0.889
_diffrn_reflns_point_group_measured_fraction_max 0.889
_diffrn_reflns_theta_full 0.717
_diffrn_reflns_theta_max 0.717
_diffrn_reflns_theta_min 0.087
_diffrn_source 'electron microscope FEG'
_exptl_absorpt_coefficient_mu 0.000
_exptl_absorpt_correction_T_max 0.0
_exptl_absorpt_correction_T_min 0.0
_exptl_absorpt_correction_type none
_exptl_crystal_colour 'dark blue/green'
_exptl_crystal_density_diffrn 2.699
_exptl_crystal_description sheets
_exptl_crystal_F_000 586
_exptl_crystal_size_max 0.050
_exptl_crystal_size_mid 0.010
_exptl_crystal_size_min 0.005
_refine_diff_density_max 0.371
_refine_diff_density_min -0.458
_refine_diff_density_rms 0.091
_refine_ls_extinction_method none
_refine_ls_goodness_of_fit_ref 2.567
_refine_ls_hydrogen_treatment mixed
_refine_ls_matrix_type full
_refine_ls_number_parameters 385
_refine_ls_number_reflns 2394
_refine_ls_number_restraints 477
_refine_ls_restrained_S_all 2.348
_refine_ls_R_factor_all 0.2115
_refine_ls_R_factor_gt 0.1952
_refine_ls_shift/su_max 0.000
_refine_ls_shift/su_mean 0.000
_refine_ls_structure_factor_coef Fsqd
_refine_ls_weighting_details 'w=1/[\s^2^(Fo^2^)+(0.1000P)^2^] where P=(Fo^2^+2Fc^2^)/3'
_refine_ls_weighting_scheme calc
_refine_ls_wR_factor_gt 0.4108
_refine_ls_wR_factor_ref 0.4154
_reflns_Friedel_coverage 0.000
_reflns_number_gt 2041
_reflns_number_total 2394
_reflns_threshold_expression 'I > 2\s(I)'
_cod_data_source_file am1c14453_si_001.cif
_cod_data_source_block merge_a
_cod_original_sg_symbol_H-M 'P 21/c'
_cod_database_code 4519201
_shelx_shelxl_version_number 2018/3
_shelx_space_group_comment
;
The symmetry employed for this shelxl refinement is uniquely defined
by the following loop, which should always be used as a source of
symmetry information in preference to the above space-group names.
They are only intended as comments.
;

loop_
_space_group_symop_operation_xyz
'x, y, z'
'-x, y+1/2, -z+1/2'
'-x, -y, -z'
'x, -y-1/2, z-1/2'

loop_
_atom_site_label
_atom_site_type_symbol
_atom_site_fract_x
_atom_site_fract_y
_atom_site_fract_z
_atom_site_U_iso_or_equiv
_atom_site_adp_type
_atom_site_occupancy
_atom_site_site_symmetry_order
_atom_site_calc_flag
_atom_site_refinement_flags_posn
_atom_site_refinement_flags_adp
_atom_site_refinement_flags_occupancy
_atom_site_disorder_assembly
_atom_site_disorder_group
C1 C 0.8588(8) 0.4933(15) 0.0934(5) 0.039(6) Uani 1 1 d G . . . .
H1 H 0.875138 0.531673 0.052610 0.046 Uiso 1 1 calc R U . . .
C2 C 0.9006(7) 0.5456(15) 0.1529(7) 0.044(6) Uani 1 1 d G . . . .
C3 C 0.8762(8) 0.4882(15) 0.2139(5) 0.040(5) Uani 1 1 d G . . . .
C4 C 0.8101(8) 0.3785(15) 0.2153(5) 0.039(6) Uani 1 1 d G . . . .
H4 H 0.793751 0.340147 0.256072 0.047 Uiso 1 1 calc R U . . .
C5 C 0.7683(7) 0.3262(14) 0.1557(6) 0.030(5) Uani 1 1 d DG . . . .
C6 C 0.7927(8) 0.3836(15) 0.0948(5) 0.039(6) Uani 1 1 d DG . . . .
C7 C 0.7447(8) 0.3448(16) 0.0377(5) 0.043(6) Uani 1 1 d DG . . . .
C8 C 0.7626(8) 0.4193(16) -0.0222(6) 0.043(6) Uani 1 1 d G . . . .
H8 H 0.807112 0.491941 -0.023022 0.052 Uiso 1 1 calc R U . . .
C9 C 0.7139(10) 0.3850(18) -0.0808(5) 0.050(7) Uani 1 1 d G . . . .
C10 C 0.6473(9) 0.2764(17) -0.0795(5) 0.040(6) Uani 1 1 d G . . . .
C11 C 0.6294(7) 0.2020(15) -0.0196(6) 0.034(5) Uani 1 1 d G . . . .
H11 H 0.584868 0.129301 -0.018727 0.041 Uiso 1 1 calc R U . . .
C12 C 0.6781(9) 0.2362(16) 0.0390(5) 0.031(5) Uani 1 1 d DG . . . .
C13 C 0.6576(8) 0.1742(16) 0.1003(5) 0.030(5) Uani 1 1 d DG . . . .
C14 C 0.5923(8) 0.0628(16) 0.1025(5) 0.048(6) Uani 1 1 d G . . . .
H14 H 0.562342 0.030826 0.063104 0.057 Uiso 1 1 calc R U . . .
C15 C 0.5718(7) -0.0009(15) 0.1636(6) 0.031(5) Uani 1 1 d G . . . .
C16 C 0.6165(8) 0.0468(16) 0.2225(5) 0.031(5) Uani 1 1 d G . . . .
C17 C 0.6818(8) 0.1583(15) 0.2203(5) 0.034(5) Uani 1 1 d G . . . .
H17 H 0.711796 0.190257 0.259669 0.040 Uiso 1 1 calc R U . . .
C18 C 0.7024(6) 0.2220(14) 0.1592(6) 0.028(5) Uani 1 1 d DG . . . .
C19 C 0.3217(8) 0.1822(15) 0.3042(5) 0.039(6) Uani 1 1 d G . . . .
H19 H 0.292618 0.205262 0.263332 0.047 Uiso 1 1 calc R U . . .
C20 C 0.3896(8) 0.0762(15) 0.3066(5) 0.022(4) Uani 1 1 d G U . . .
C21 C 0.4330(6) 0.0418(14) 0.3677(6) 0.031(5) Uani 1 1 d G . . . .
C22 C 0.4086(7) 0.1134(15) 0.4262(5) 0.026(5) Uani 1 1 d G . . . .
H22 H 0.437659 0.090357 0.466990 0.032 Uiso 1 1 calc R U . . .
C23 C 0.3407(8) 0.2194(16) 0.4237(5) 0.027(5) Uani 1 1 d DG . . . .
C24 C 0.2972(7) 0.2539(14) 0.3627(6) 0.032(5) Uani 1 1 d DG . . . .
C25 C 0.2279(6) 0.3528(14) 0.3605(6) 0.026(4) Uani 1 1 d DG . . . .
C26 C 0.1886(8) 0.3988(15) 0.2991(5) 0.040(6) Uani 1 1 d G . . . .
H26 H 0.206744 0.356004 0.259650 0.048 Uiso 1 1 calc R U . . .
C27 C 0.1222(8) 0.5086(15) 0.2967(5) 0.034(5) Uani 1 1 d G . . . .
C28 C 0.0951(7) 0.5725(14) 0.3557(7) 0.034(5) Uani 1 1 d G . . . .
C29 C 0.1344(8) 0.5266(16) 0.4171(6) 0.043(6) Uani 1 1 d G . . . .
H29 H 0.116261 0.569328 0.456610 0.051 Uiso 1 1 calc R U . . .
C30 C 0.2008(8) 0.4168(16) 0.4195(5) 0.035(5) Uani 1 1 d DG . . . .
C31 C 0.2410(8) 0.3769(16) 0.4799(5) 0.031(5) Uani 1 1 d DG . . . .
C32 C 0.2130(7) 0.4370(15) 0.5392(6) 0.030(5) Uani 1 1 d G . . . .
H32 H 0.162343 0.491441 0.538621 0.037 Uiso 1 1 calc R U . . .
C33 C 0.2607(8) 0.4159(17) 0.5993(5) 0.040(6) Uani 1 1 d G . . . .
C34 C 0.3364(8) 0.3346(17) 0.6001(5) 0.024(5) Uani 1 1 d G . . . .
C35 C 0.3645(7) 0.2744(16) 0.5408(6) 0.041(6) Uani 1 1 d G . . . .
H35 H 0.415116 0.219981 0.541381 0.050 Uiso 1 1 calc R U . . .
C36 C 0.3168(8) 0.2955(16) 0.4807(5) 0.026(5) Uani 1 1 d DG . . . .
O1 O 0.9086(19) 0.548(3) 0.2654(12) 0.073(9) Uani 1 1 d . . . . .
O2 O 0.9605(14) 0.634(3) 0.1555(14) 0.065(8) Uani 1 1 d . . . . .
O3 O 0.7264(15) 0.469(3) -0.1310(11) 0.048(6) Uani 1 1 d . . . . .
H1A H 0.668(9) 0.427(15) -0.164(8) 0.072 Uiso 1 1 d . U . . .
O4 O 0.6074(14) 0.241(2) -0.1306(11) 0.043(6) Uani 1 1 d . . . . .
O5 O 0.5177(13) -0.096(2) 0.1681(9) 0.030(4) Uani 1 1 d . . . . .
O6 O 0.6010(13) 0.000(2) 0.2764(10) 0.041(5) Uani 1 1 d . . . . .
O7 O 0.4888(13) -0.058(2) 0.3667(9) 0.033(4) Uani 1 1 d . . . . .
O8 O 0.4088(13) 0.010(2) 0.2560(10) 0.036(5) Uani 1 1 d . . . . .
O9 O 0.0860(13) 0.551(2) 0.2444(11) 0.044(5) Uani 1 1 d . . . . .
O10 O 0.0345(13) 0.661(2) 0.3533(12) 0.050(6) Uani 1 1 d . . . . .
O11 O 0.2396(17) 0.454(4) 0.6545(14) 0.062(7) Uani 1 1 d . . . . .
H1B H 0.188(11) 0.45(2) 0.662(10) 0.093 Uiso 1 1 d . U . . .
O12 O 0.3829(12) 0.325(2) 0.6506(10) 0.037(5) Uani 1 1 d . . . . .
Bi1 Bi 0.5026(2) -0.1680(4) 0.27348(19) 0.0346(15) Uani 1 1 d . . . . .
Bi2 Bi -0.0030(2) 0.7198(4) 0.2514(2) 0.0424(16) Uani 1 1 d . . . . .

loop_
_atom_site_aniso_label
_atom_site_aniso_U_11
_atom_site_aniso_U_22
_atom_site_aniso_U_33
_atom_site_aniso_U_23
_atom_site_aniso_U_13
_atom_site_aniso_U_12
C1 0.039(12) 0.042(12) 0.032(10) 0.015(9) -0.017(9) -0.005(8)
C2 0.042(12) 0.045(12) 0.040(9) 0.008(8) -0.025(9) -0.002(9)
C3 0.053(12) 0.027(11) 0.033(9) 0.004(7) -0.030(9) 0.007(8)
C4 0.054(13) 0.036(11) 0.025(9) -0.005(9) -0.013(9) 0.001(9)
C5 0.044(11) 0.020(10) 0.024(7) -0.007(7) -0.003(7) -0.001(7)
C6 0.047(12) 0.045(12) 0.025(7) -0.005(8) -0.005(8) -0.012(9)
C7 0.057(13) 0.047(12) 0.024(7) -0.005(8) -0.007(8) -0.012(9)
C8 0.048(15) 0.055(13) 0.026(8) -0.001(8) 0.001(9) 0.001(10)
C9 0.060(14) 0.064(14) 0.024(9) 0.014(9) -0.004(9) -0.009(11)
C10 0.057(14) 0.039(11) 0.024(8) 0.002(8) -0.004(9) 0.001(9)
C11 0.045(13) 0.030(11) 0.025(8) 0.003(7) -0.012(8) 0.000(9)
C12 0.044(11) 0.022(10) 0.025(7) -0.006(7) -0.011(7) 0.006(8)
C13 0.029(11) 0.032(10) 0.027(7) -0.005(7) -0.008(7) 0.012(7)
C14 0.045(12) 0.068(14) 0.026(9) 0.004(9) -0.022(9) -0.016(10)
C15 0.039(11) 0.026(11) 0.024(8) -0.006(7) -0.017(8) 0.003(8)
C16 0.036(11) 0.033(10) 0.023(8) -0.007(8) -0.011(8) -0.008(8)
C17 0.025(10) 0.042(11) 0.031(9) 0.010(9) -0.016(8) -0.003(8)
C18 0.039(11) 0.015(9) 0.028(7) -0.003(7) -0.007(7) 0.004(7)
C19 0.050(11) 0.046(12) 0.021(8) -0.001(9) -0.006(9) 0.017(9)
C20 0.022(6) 0.020(6) 0.022(5) 0.005(4) -0.001(4) -0.007(4)
C21 0.040(12) 0.032(10) 0.022(7) 0.008(8) -0.001(7) 0.002(8)
C22 0.023(10) 0.033(10) 0.023(8) 0.003(8) -0.005(8) -0.002(7)
C23 0.027(10) 0.036(11) 0.018(7) 0.007(7) 0.000(7) 0.001(8)
C24 0.037(11) 0.038(11) 0.021(7) 0.003(8) -0.003(7) 0.006(8)
C25 0.011(10) 0.037(11) 0.030(7) 0.005(8) -0.002(7) -0.012(7)
C26 0.031(12) 0.053(12) 0.033(9) 0.003(9) -0.010(9) 0.004(9)
C27 0.022(11) 0.026(11) 0.051(9) -0.002(8) -0.013(9) -0.011(7)
C28 0.033(12) 0.014(10) 0.054(9) -0.005(8) -0.012(9) -0.005(7)
C29 0.021(12) 0.057(13) 0.051(10) 0.011(10) 0.006(9) 0.003(9)
C30 0.016(11) 0.054(12) 0.034(7) 0.005(8) 0.003(8) 0.000(8)
C31 0.018(10) 0.042(11) 0.032(7) -0.001(8) 0.000(8) -0.004(8)
C32 0.019(11) 0.038(12) 0.035(8) -0.001(9) 0.005(8) -0.007(9)
C33 0.028(11) 0.064(14) 0.028(8) 0.002(10) 0.008(8) 0.000(9)
C34 0.025(10) 0.025(10) 0.021(7) -0.003(8) 0.001(8) -0.011(8)
C35 0.037(13) 0.067(14) 0.019(7) 0.002(9) -0.002(8) 0.015(11)
C36 0.026(10) 0.032(10) 0.020(7) 0.007(7) 0.002(7) -0.001(8)
O1 0.12(2) 0.041(11) 0.043(10) 0.005(9) -0.055(13) -0.020(12)
O2 0.037(12) 0.066(14) 0.085(18) 0.017(12) -0.036(12) -0.012(9)
O3 0.050(14) 0.064(12) 0.030(10) 0.018(9) 0.000(11) -0.002(11)
O4 0.053(14) 0.054(11) 0.021(9) -0.010(9) -0.001(10) 0.016(10)
O5 0.036(11) 0.031(9) 0.018(9) -0.007(7) -0.020(7) 0.002(6)
O6 0.048(10) 0.049(11) 0.025(8) -0.005(8) -0.015(8) -0.032(10)
O7 0.047(11) 0.041(10) 0.010(8) -0.005(7) -0.013(7) 0.010(7)
O8 0.047(10) 0.036(10) 0.023(7) -0.003(7) -0.010(7) 0.009(9)
O9 0.040(13) 0.035(10) 0.054(10) 0.004(9) -0.017(10) 0.001(9)
O10 0.033(11) 0.029(10) 0.083(14) -0.017(10) -0.019(10) 0.002(7)
O11 0.047(15) 0.105(18) 0.035(9) -0.018(12) 0.012(12) 0.011(14)
O12 0.027(11) 0.063(12) 0.021(9) -0.001(9) -0.002(9) -0.007(10)
Bi1 0.045(3) 0.0205(19) 0.037(3) -0.0028(15) -0.004(2) 0.0010(16)
Bi2 0.037(3) 0.018(2) 0.068(3) -0.0020(15) -0.019(3) -0.0019(15)

loop_
_atom_type_symbol
_atom_type_description
_atom_type_scat_dispersion_real
_atom_type_scat_dispersion_imag
_atom_type_scat_source
C C 0.0000 0.0000 'International Tables Vol C Tables 4.2.6.8 and 6.1.1.4'
O O 0.0000 0.0000 'International Tables Vol C Tables 4.2.6.8 and 6.1.1.4'
Bi Bi 0.0000 0.0000 'International Tables Vol C Tables 4.2.6.8 and 6.1.1.4'
H H 0.0000 0.0000 'International Tables Vol C Tables 4.2.6.8 and 6.1.1.4'

loop_
_geom_angle_atom_site_label_1
_geom_angle_atom_site_label_2
_geom_angle_atom_site_label_3
_geom_angle
_geom_angle_site_symmetry_1
_geom_angle_site_symmetry_3
_geom_angle_publ_flag
C2 C1 C6 120.0 . . ?
O2 C2 C3 116.2(16) . . ?
O2 C2 C1 123.7(16) . . ?
C3 C2 C1 120.0 . . ?
O1 C3 C4 121.2(17) . . ?
O1 C3 C2 118.5(16) . . ?
C4 C3 C2 120.0 . . ?
C5 C4 C3 120.0 . . ?
C18 C5 C4 118.3(10) . . ?
C18 C5 C6 121.7(10) . . ?
C4 C5 C6 120.0 . . ?
C7 C6 C5 118.4(10) . . ?
C7 C6 C1 121.2(10) . . ?
C5 C6 C1 120.0 . . ?
C6 C7 C8 118.6(10) . . ?
C6 C7 C12 121.4(10) . . ?
C8 C7 C12 120.0 . . ?
C7 C8 C9 120.0 . . ?
O3 C9 C8 117.4(14) . . ?
O3 C9 C10 122.1(14) . . ?
C8 C9 C10 120.0 . . ?
O4 C10 C9 120.0(15) . . ?
O4 C10 C11 120.0(15) . . ?
C9 C10 C11 120.0 . . ?
C12 C11 C10 120.0 . . ?
C13 C12 C11 121.1(10) . . ?
C13 C12 C7 118.7(10) . . ?
C11 C12 C7 120.0 . . ?
C12 C13 C14 119.6(10) . . ?
C12 C13 C18 120.4(9) . . ?
C14 C13 C18 120.0 . . ?
C13 C14 C15 120.0 . . ?
O5 C15 C16 117.4(12) . . ?
O5 C15 C14 122.6(13) . . ?
C16 C15 C14 120.0 . . ?
O6 C16 C17 116.6(12) . . ?
O6 C16 C15 123.4(12) . . ?
C17 C16 C15 120.0 . . ?
C16 C17 C18 120.0 . . ?
C5 C18 C17 120.8(9) . . ?
C5 C18 C13 119.1(9) . . ?
C17 C18 C13 120.0 . . ?
C20 C19 C24 120.0 . . ?
O8 C20 C21 120.3(12) . . ?
O8 C20 C19 119.6(12) . . ?
C21 C20 C19 120.0 . . ?
O7 C21 C20 116.5(12) . . ?
O7 C21 C22 123.3(12) . . ?
C20 C21 C22 120.0 . . ?
C21 C22 C23 120.0 . . ?
C36 C23 C22 121.0(9) . . ?
C36 C23 C24 119.0(9) . . ?
C22 C23 C24 120.0 . . ?
C25 C24 C23 120.0(10) . . ?
C25 C24 C19 119.9(10) . . ?
C23 C24 C19 120.0 . . ?
C24 C25 C26 119.9(10) . . ?
C24 C25 C30 119.9(10) . . ?
C26 C25 C30 120.0 . . ?
C25 C26 C27 120.0 . . ?
O9 C27 C26 122.0(15) . . ?
O9 C27 C28 118.0(15) . . ?
C26 C27 C28 120.0 . . ?
O10 C28 C29 120.4(15) . . ?
O10 C28 C27 119.4(15) . . ?
C29 C28 C27 120.0 . . ?
C28 C29 C30 120.0 . . ?
C31 C30 C29 119.7(10) . . ?
C31 C30 C25 120.3(10) . . ?
C29 C30 C25 120.0 . . ?
C30 C31 C32 120.6(10) . . ?
C30 C31 C36 118.8(10) . . ?
C32 C31 C36 120.0 . . ?
C33 C32 C31 120.0 . . ?
O11 C33 C32 125.2(15) . . ?
O11 C33 C34 114.6(15) . . ?
C32 C33 C34 120.0 . . ?
O12 C34 C33 122.0(14) . . ?
O12 C34 C35 117.7(14) . . ?
C33 C34 C35 120.0 . . ?
C34 C35 C36 120.0 . . ?
C23 C36 C35 119.3(9) . . ?
C23 C36 C31 120.3(10) . . ?
C35 C36 C31 120.0 . . ?
C3 O1 Bi2 115(2) . 1_655 ?
C2 O2 Bi2 114(2) . 1_655 ?
C15 O5 Bi1 112.4(11) . . ?
C16 O6 Bi1 113.2(11) . . ?
C21 O7 Bi1 115.1(11) . . ?
C20 O8 Bi1 113.0(12) . . ?
C27 O9 Bi2 115.8(17) . . ?
C28 O10 Bi2 109.8(18) . . ?
C34 O12 Bi1 151.2(15) . 3_656 ?
O6 Bi1 O7 80.6(9) . . ?
O6 Bi1 O8 96.1(9) . . ?
O7 Bi1 O8 74.7(7) . . ?
O6 Bi1 O5 73.6(8) . . ?
O7 Bi1 O5 140.1(7) . . ?
O8 Bi1 O5 78.3(8) . . ?
O6 Bi1 O12 77.8(7) . 3_656 ?
O7 Bi1 O12 78.8(7) . 3_656 ?
O8 Bi1 O12 153.4(7) . 3_656 ?
O5 Bi1 O12 123.3(7) . 3_656 ?
O9 Bi2 O1 94.1(11) . 1_455 ?
O9 Bi2 O2 82.3(9) . 1_455 ?
O1 Bi2 O2 75.4(9) 1_455 1_455 ?
O9 Bi2 O10 76.2(9) . . ?
O1 Bi2 O10 82.5(8) 1_455 . ?
O2 Bi2 O10 147.8(9) 1_455 . ?

loop_
_geom_bond_atom_site_label_1
_geom_bond_atom_site_label_2
_geom_bond_distance
_geom_bond_site_symmetry_2
_geom_bond_publ_flag
C1 C2 1.3900 . ?
C1 C6 1.3900 . ?
C2 O2 1.20(2) . ?
C2 C3 1.3900 . ?
C3 O1 1.22(2) . ?
C3 C4 1.3900 . ?
C4 C5 1.3900 . ?
C5 C18 1.364(8) . ?
C5 C6 1.3900 . ?
C6 C7 1.368(9) . ?
C7 C8 1.3900 . ?
C7 C12 1.3900 . ?
C8 C9 1.3900 . ?
C9 O3 1.24(2) . ?
C9 C10 1.3900 . ?
C10 O4 1.202(19) . ?
C10 C11 1.3900 . ?
C11 C12 1.3900 . ?
C12 C13 1.388(9) . ?
C13 C14 1.3900 . ?
C13 C18 1.3900 . ?
C14 C15 1.3900 . ?
C15 O5 1.17(2) . ?
C15 C16 1.3900 . ?
C16 O6 1.19(2) . ?
C16 C17 1.3900 . ?
C17 C18 1.3900 . ?
C19 C20 1.3900 . ?
C19 C24 1.3900 . ?
C20 O8 1.21(2) . ?
C20 C21 1.3900 . ?
C21 O7 1.21(2) . ?
C21 C22 1.3900 . ?
C22 C23 1.3900 . ?
C23 C36 1.377(9) . ?
C23 C24 1.3900 . ?
C24 C25 1.375(8) . ?
C25 C26 1.3900 . ?
C25 C30 1.3900 . ?
C26 C27 1.3900 . ?
C27 O9 1.21(2) . ?
C27 C28 1.3900 . ?
C28 O10 1.21(2) . ?
C28 C29 1.3900 . ?
C29 C30 1.3900 . ?
C30 C31 1.366(9) . ?
C31 C32 1.3900 . ?
C31 C36 1.3900 . ?
C32 C33 1.3900 . ?
C33 O11 1.22(3) . ?
C33 C34 1.3900 . ?
C34 O12 1.216(19) . ?
C34 C35 1.3900 . ?
C35 C36 1.3900 . ?
O1 Bi2 2.02(3) 1_655 ?
O2 Bi2 2.08(3) 1_655 ?
O5 Bi1 2.22(2) . ?
O6 Bi1 2.089(18) . ?
O7 Bi1 2.091(19) . ?
O8 Bi1 2.097(18) . ?
O9 Bi2 1.99(2) . ?
O10 Bi2 2.14(2) . ?
O12 Bi1 2.628(19) 3_656 ?
